data_2237481
loop_
_publ_author_name
'Maercz, Matthias'
'Wragg, David Stephen'
'Dietzel, Pascal Daniel Croumbie'
'Fjellv\%ag, Helmer'

_publ_section_title
;
 Poly[bis(1,3-dimethyl-1,3-diazinan-2-one)(2,5-dioxidoterephthalato)zirconium(IV)]
;
_journal_coeditor_code HB7026
_journal_issue 3
_journal_name_full 'Acta Crystallographica Section E'
_journal_page_first m153
_journal_paper_doi 10.1107/S1600536813003437
_journal_volume 69
_journal_year 2013
_chemical_formula_iupac '[Zr (C8 H2 O6) (C6 H12 N2 O)2]'
_chemical_formula_moiety 'C20 H26 N4 O8 Zr'
_chemical_formula_sum 'C20 H26 N4 O8 Zr'
_chemical_formula_weight 541.67
_chemical_name_systematic Poly[bis(1,3-dimethyl-1,3-diazinan-2-one)(2,5-dioxidoterephthalato)zirconium(IV)]
_space_group_IT_number 15
_symmetry_cell_setting monoclinic
_symmetry_space_group_name_Hall '-C 2yc'
_symmetry_space_group_name_H-M 'C 1 2/c 1'
_atom_sites_solution_hydrogens geom
_atom_sites_solution_primary direct
_atom_sites_solution_secondary difmap
_audit_creation_method SHELXL-97
_cell_angle_alpha 90.00
_cell_angle_beta 102.2390(10)
_cell_angle_gamma 90.00
_cell_formula_units_Z 4
_cell_length_a 18.761(2)
_cell_length_b 8.4049(10)
_cell_length_c 14.8816(17)
_cell_measurement_reflns_used 2840
_cell_measurement_temperature 293(2)
_cell_measurement_theta_max 24.34
_cell_measurement_theta_min 2.8
_cell_volume 2293.3(5)
_computing_cell_refinement 'SAINT (Bruker, 2003)'
_computing_data_collection 'SMART (Bruker, 2003)'
_computing_data_reduction 'SAINT (Bruker, 2003)'
_computing_molecular_graphics 'DIAMOND (Brandenburg, 2006)'
_computing_publication_material 'publCIF (Westrip, 2010)'
_computing_structure_refinement 'SHELXL97 (Sheldrick, 2008)'
_computing_structure_solution 'SHELXS97 (Sheldrick, 2008)'
_diffrn_ambient_temperature 293(2)
_diffrn_measured_fraction_theta_full 0.986
_diffrn_measured_fraction_theta_max 0.909
_diffrn_measurement_device_type 'Bruker SMART CCD'
_diffrn_measurement_method 'phi and omega scans'
_diffrn_radiation_monochromator graphite
_diffrn_radiation_source 'fine-focus sealed tube'
_diffrn_radiation_type MoK\a
_diffrn_radiation_wavelength 0.71073
_diffrn_reflns_av_R_equivalents 0.0242
_diffrn_reflns_av_sigmaI/netI 0.0269
_diffrn_reflns_limit_h_max 25
_diffrn_reflns_limit_h_min -24
_diffrn_reflns_limit_k_max 10
_diffrn_reflns_limit_k_min -10
_diffrn_reflns_limit_l_max 20
_diffrn_reflns_limit_l_min -19
_diffrn_reflns_number 8477
_diffrn_reflns_theta_full 25.00
_diffrn_reflns_theta_max 28.82
_diffrn_reflns_theta_min 2.22
_exptl_absorpt_coefficient_mu 0.533
_exptl_absorpt_correction_T_max 0.9687
_exptl_absorpt_correction_T_min 0.9486
_exptl_absorpt_correction_type multi-scan
_exptl_absorpt_process_details '(SADABS; Bruker, 2003)'
_exptl_crystal_colour colourless
_exptl_crystal_density_diffrn 1.569
_exptl_crystal_density_method 'not measured'
_exptl_crystal_description Block
_exptl_crystal_F_000 1112
_exptl_crystal_size_max 0.10
_exptl_crystal_size_mid 0.08
_exptl_crystal_size_min 0.06
_refine_diff_density_max 0.389
_refine_diff_density_min -0.316
_refine_ls_extinction_method none
_refine_ls_goodness_of_fit_ref 1.071
_refine_ls_hydrogen_treatment constr
_refine_ls_matrix_type full
_refine_ls_number_parameters 150
_refine_ls_number_reflns 2730
_refine_ls_number_restraints 0
_refine_ls_restrained_S_all 1.071
_refine_ls_R_factor_all 0.0445
_refine_ls_R_factor_gt 0.0377
_refine_ls_shift/su_max 0.000
_refine_ls_shift/su_mean 0.000
_refine_ls_structure_factor_coef Fsqd
_refine_ls_weighting_details 'calc w=1/[\s^2^(Fo^2^)+(0.0462P)^2^+2.0694P] where P=(Fo^2^+2Fc^2^)/3'
_refine_ls_weighting_scheme calc
_refine_ls_wR_factor_gt 0.0911
_refine_ls_wR_factor_ref 0.0961
_reflns_number_gt 2437
_reflns_number_total 2730
_reflns_threshold_expression I>2\s(I)
_cod_data_source_file hb7026.cif
_cod_data_source_block I
_cod_original_sg_symbol_H-M 'C 2/c'
_cod_database_code 2237481
_cod_database_fobs_code 2237481

loop_
_symmetry_equiv_pos_as_xyz
'x, y, z'
'-x, y, -z+1/2'
'x+1/2, y+1/2, z'
'-x+1/2, y+1/2, -z+1/2'
'-x, -y, -z'
'x, -y, z-1/2'
'-x+1/2, -y+1/2, -z'
'x+1/2, -y+1/2, z-1/2'

loop_
_atom_site_type_symbol
_atom_site_label
_atom_site_fract_x
_atom_site_fract_y
_atom_site_fract_z
_atom_site_U_iso_or_equiv
_atom_site_adp_type
_atom_site_calc_flag
_atom_site_refinement_flags
_atom_site_occupancy
_atom_site_symmetry_multiplicity
C C1 0.01168(12) 0.8750(3) 0.06523(15) 0.0370(5) Uani d . 1 1
C C2 -0.04708(11) 0.9809(3) 0.06010(16) 0.0389(5) Uani d . 1 1
C C3 -0.10053(13) 0.9651(4) 0.12208(19) 0.0494(6) Uani d . 1 1
C C4 0.05755(12) 0.8979(3) 0.00446(16) 0.0409(5) Uani d . 1 1
H H4 0.0968 0.8292 0.0072 0.049 Uiso calc R 1 1
C C5 0.13245(14) 0.4514(3) 0.28509(18) 0.0460(6) Uani d . 1 1
C C6 0.1951(3) 0.2463(6) 0.2172(4) 0.1152(19) Uani d . 1 1
H H6A 0.1811 0.1438 0.2380 0.138 Uiso calc R 1 1
H H6B 0.2043 0.2328 0.1559 0.138 Uiso calc R 1 1
C C7 0.2608(3) 0.3007(6) 0.2785(6) 0.137(3) Uani d . 1 1
H H7A 0.2813 0.3874 0.2491 0.164 Uiso calc R 1 1
H H7B 0.2961 0.2146 0.2880 0.164 Uiso calc R 1 1
C C8 0.25001(19) 0.3551(5) 0.3685(4) 0.0998(15) Uani d . 1 1
H H8A 0.2447 0.2635 0.4061 0.120 Uiso calc R 1 1
H H8B 0.2927 0.4139 0.3993 0.120 Uiso calc R 1 1
C C9 0.1770(2) 0.5490(5) 0.4385(2) 0.0860(12) Uani d . 1 1
H H9A 0.2201 0.5396 0.4862 0.129 Uiso calc R 1 1
H H9B 0.1357 0.5104 0.4607 0.129 Uiso calc R 1 1
H H9C 0.1694 0.6587 0.4211 0.129 Uiso calc R 1 1
C C10 0.0730(3) 0.3413(7) 0.1388(3) 0.1198(18) Uani d . 1 1
H H10A 0.0849 0.2712 0.0932 0.180 Uiso calc R 1 1
H H10B 0.0594 0.4435 0.1117 0.180 Uiso calc R 1 1
H H10C 0.0331 0.2977 0.1617 0.180 Uiso calc R 1 1
N N1 0.18563(12) 0.4566(3) 0.35990(19) 0.0583(6) Uani d . 1 1
N N2 0.13613(17) 0.3589(3) 0.2142(2) 0.0732(8) Uani d . 1 1
O O1 0.07673(10) 0.5374(2) 0.28218(12) 0.0532(5) Uani d . 1 1
O O2 -0.07967(9) 0.8873(2) 0.19808(13) 0.0519(5) Uani d . 1 1
O O3 0.02342(9) 0.7526(2) 0.12481(12) 0.0424(4) Uani d . 1 1
O O4 -0.16069(11) 1.0250(4) 0.10048(17) 0.0870(9) Uani d . 1 1
Zr Zr1 0.0000 0.72101(4) 0.2500 0.03776(12) Uani d S 1 2

loop_
_atom_site_aniso_label
_atom_site_aniso_U_11
_atom_site_aniso_U_22
_atom_site_aniso_U_33
_atom_site_aniso_U_12
_atom_site_aniso_U_13
_atom_site_aniso_U_23
C1 0.0321(10) 0.0424(14) 0.0359(11) 0.0017(9) 0.0060(8) -0.0032(9)
C2 0.0295(10) 0.0489(15) 0.0387(12) 0.0026(10) 0.0086(9) -0.0011(10)
C3 0.0397(13) 0.0587(17) 0.0531(15) 0.0122(12) 0.0173(11) 0.0085(12)
C4 0.0306(10) 0.0495(15) 0.0432(12) 0.0076(10) 0.0095(9) 0.0001(10)
C5 0.0470(13) 0.0399(14) 0.0542(15) 0.0022(11) 0.0176(11) 0.0035(11)
C6 0.145(5) 0.082(3) 0.140(5) 0.039(3) 0.078(4) -0.006(3)
C7 0.083(3) 0.077(3) 0.277(9) 0.013(2) 0.098(5) -0.021(4)
C8 0.0489(19) 0.069(3) 0.169(5) 0.0175(18) -0.004(2) 0.017(3)
C9 0.086(2) 0.094(3) 0.062(2) 0.013(2) -0.0200(18) -0.0037(19)
C10 0.172(5) 0.107(4) 0.069(3) 0.012(4) 0.001(3) -0.037(3)
N1 0.0422(12) 0.0490(15) 0.0787(17) 0.0082(10) 0.0014(11) 0.0044(12)
N2 0.097(2) 0.0551(17) 0.0735(18) 0.0136(16) 0.0320(16) -0.0102(14)
O1 0.0458(10) 0.0629(13) 0.0478(10) 0.0151(9) 0.0028(8) -0.0043(9)
O2 0.0445(9) 0.0666(13) 0.0492(10) 0.0150(9) 0.0205(8) 0.0134(9)
O3 0.0408(9) 0.0467(11) 0.0410(9) 0.0073(7) 0.0117(7) 0.0035(7)
O4 0.0529(12) 0.134(2) 0.0840(16) 0.0459(14) 0.0373(11) 0.0487(16)
Zr1 0.03075(17) 0.0470(2) 0.03504(18) 0.000 0.00586(12) 0.000

loop_
_atom_type_symbol
_atom_type_description
_atom_type_scat_dispersion_real
_atom_type_scat_dispersion_imag
_atom_type_scat_source
C C 0.0033 0.0016 'International Tables Vol C Tables 4.2.6.8 and 6.1.1.4'
H H 0.0000 0.0000 'International Tables Vol C Tables 4.2.6.8 and 6.1.1.4'
N N 0.0061 0.0033 'International Tables Vol C Tables 4.2.6.8 and 6.1.1.4'
O O 0.0106 0.0060 'International Tables Vol C Tables 4.2.6.8 and 6.1.1.4'
Zr Zr -2.9673 0.5597 'International Tables Vol C Tables 4.2.6.8 and 6.1.1.4'

loop_
_geom_angle_atom_site_label_1
_geom_angle_atom_site_label_2
_geom_angle_atom_site_label_3
_geom_angle_site_symmetry_1
_geom_angle_site_symmetry_3
_geom_angle
O3 C1 C4 . . 119.9(2)
O3 C1 C2 . . 122.5(2)
C4 C1 C2 . . 117.7(2)
C4 C2 C1 5_575 . 119.8(2)
C4 C2 C3 5_575 . 118.3(2)
C1 C2 C3 . . 121.8(2)
O4 C3 O2 . . 122.2(2)
O4 C3 C2 . . 120.2(2)
O2 C3 C2 . . 117.6(2)
C2 C4 C1 5_575 . 122.5(2)
C2 C4 H4 5_575 . 118.7
C1 C4 H4 . . 118.7
O1 C5 N2 . . 119.4(3)
O1 C5 N1 . . 118.6(2)
N2 C5 N1 . . 122.0(3)
C7 C6 N2 . . 110.9(4)
C7 C6 H6A . . 109.5
N2 C6 H6A . . 109.5
C7 C6 H6B . . 109.5
N2 C6 H6B . . 109.5
H6A C6 H6B . . 108.0
C6 C7 C8 . . 114.2(4)
C6 C7 H7A . . 108.7
C8 C7 H7A . . 108.7
C6 C7 H7B . . 108.7
C8 C7 H7B . . 108.7
H7A C7 H7B . . 107.6
N1 C8 C7 . . 111.9(4)
N1 C8 H8A . . 109.2
C7 C8 H8A . . 109.2
N1 C8 H8B . . 109.2
C7 C8 H8B . . 109.2
H8A C8 H8B . . 107.9
N1 C9 H9A . . 109.5
N1 C9 H9B . . 109.5
H9A C9 H9B . . 109.5
N1 C9 H9C . . 109.5
H9A C9 H9C . . 109.5
H9B C9 H9C . . 109.5
N2 C10 H10A . . 109.5
N2 C10 H10B . . 109.5
H10A C10 H10B . . 109.5
N2 C10 H10C . . 109.5
H10A C10 H10C . . 109.5
H10B C10 H10C . . 109.5
C5 N1 C9 . . 120.3(2)
C5 N1 C8 . . 120.9(3)
C9 N1 C8 . . 118.4(3)
C5 N2 C6 . . 121.8(4)
C5 N2 C10 . . 120.2(3)
C6 N2 C10 . . 116.7(4)
C5 O1 Zr1 . . 162.17(19)
C3 O2 Zr1 . . 136.71(16)
C1 O3 Zr1 . . 132.13(15)
O3 Zr1 O3 . 2 164.90(10)
O3 Zr1 O2 . 2 88.54(7)
O3 Zr1 O2 2 2 81.27(7)
O3 Zr1 O2 . . 81.27(7)
O3 Zr1 O2 2 . 88.54(7)
O2 Zr1 O2 2 . 95.19(12)
O3 Zr1 O1 . 2 99.16(7)
O3 Zr1 O1 2 2 91.97(7)
O2 Zr1 O1 2 2 171.16(7)
O2 Zr1 O1 . 2 90.30(8)
O3 Zr1 O1 . . 91.97(7)
O3 Zr1 O1 2 . 99.16(7)
O2 Zr1 O1 2 . 90.30(8)
O2 Zr1 O1 . . 171.16(7)
O1 Zr1 O1 2 . 85.13(11)

loop_
_geom_bond_atom_site_label_1
_geom_bond_atom_site_label_2
_geom_bond_site_symmetry_2
_geom_bond_distance
_geom_bond_publ_flag
C1 O3 . 1.346(3) ?
C1 C4 . 1.388(3) ?
C1 C2 . 1.406(3) ?
C2 C4 5_575 1.386(3) ?
C2 C3 . 1.505(3) ?
C3 O4 . 1.215(3) ?
C3 O2 . 1.293(3) ?
C4 C2 5_575 1.386(3) ?
C4 H4 . 0.9300 ?
C5 O1 . 1.264(3) ?
C5 N2 . 1.325(4) ?
C5 N1 . 1.329(3) ?
C6 C7 . 1.443(8) ?
C6 N2 . 1.449(5) ?
C6 H6A . 0.9700 ?
C6 H6B . 0.9700 ?
C7 C8 . 1.470(8) ?
C7 H7A . 0.9700 ?
C7 H7B . 0.9700 ?
C8 N1 . 1.462(4) ?
C8 H8A . 0.9700 ?
C8 H8B . 0.9700 ?
C9 N1 . 1.442(4) ?
C9 H9A . 0.9600 ?
C9 H9B . 0.9600 ?
C9 H9C . 0.9600 ?
C10 N2 . 1.456(5) ?
C10 H10A . 0.9600 ?
C10 H10B . 0.9600 ?
C10 H10C . 0.9600 ?
Zr1 O1 . 2.0955(18) y
Zr2 O2 . 2.0723(18) y
Zr3 O3 . 2.0203(17) y
Zr1 O3 2 2.0203(17) ?
Zr1 O2 2 2.0723(18) ?
Zr1 O1 2 2.0955(18) ?

loop_
_geom_torsion_atom_site_label_1
_geom_torsion_atom_site_label_2
_geom_torsion_atom_site_label_3
_geom_torsion_atom_site_label_4
_geom_torsion_site_symmetry_1
_geom_torsion_site_symmetry_4
_geom_torsion
O3 C1 C2 C4 . 5_575 -178.2(2)
C4 C1 C2 C4 . 5_575 0.3(4)
O3 C1 C2 C3 . . 0.7(4)
C4 C1 C2 C3 . . 179.2(2)
C4 C2 C3 O4 5_575 . 20.1(4)
C1 C2 C3 O4 . . -158.8(3)
C4 C2 C3 O2 5_575 . -159.5(3)
C1 C2 C3 O2 . . 21.6(4)
O3 C1 C4 C2 . 5_575 178.2(2)
C2 C1 C4 C2 . 5_575 -0.3(4)
N2 C6 C7 C8 . . 47.7(6)
C6 C7 C8 N1 . . -44.6(6)
O1 C5 N1 C9 . . 4.8(4)
N2 C5 N1 C9 . . -175.0(3)
O1 C5 N1 C8 . . 177.6(3)
N2 C5 N1 C8 . . -2.2(5)
C7 C8 N1 C5 . . 21.3(5)
C7 C8 N1 C9 . . -165.7(4)
O1 C5 N2 C6 . . -173.7(3)
N1 C5 N2 C6 . . 6.0(5)
O1 C5 N2 C10 . . -7.7(5)
N1 C5 N2 C10 . . 172.1(4)
C7 C6 N2 C5 . . -28.8(6)
C7 C6 N2 C10 . . 164.6(5)
N2 C5 O1 Zr1 . . -75.3(7)
N1 C5 O1 Zr1 . . 104.9(6)
O4 C3 O2 Zr1 . . 160.2(3)
C2 C3 O2 Zr1 . . -20.1(4)
C4 C1 O3 Zr1 . . 152.68(18)
C2 C1 O3 Zr1 . . -28.8(3)
C1 O3 Zr1 O3 . 2 -23.03(19)
C1 O3 Zr1 O2 . 2 -70.4(2)
C1 O3 Zr1 O2 . . 25.1(2)
C1 O3 Zr1 O1 . 2 114.0(2)
C1 O3 Zr1 O1 . . -160.7(2)
C3 O2 Zr1 O3 . . 0.6(3)
C3 O2 Zr1 O3 . 2 169.4(3)
C3 O2 Zr1 O2 . 2 88.3(3)
C3 O2 Zr1 O1 . 2 -98.6(3)
C3 O2 Zr1 O1 . . -39.9(6)
C5 O1 Zr1 O3 . . 29.7(6)
C5 O1 Zr1 O3 . 2 -140.1(6)
C5 O1 Zr1 O2 . 2 -58.9(6)
C5 O1 Zr1 O2 . . 69.6(9)
C5 O1 Zr1 O1 . 2 128.7(6)
